data_7219249
loop_
_publ_author_name
'Feng, Xing'
'Hu, Jian-Yong'
'Tomiyasu, Hirotsugu'
'Tao, Zhu'
'Redshaw, Carl'
'Elsegood, Mark R. J.'
'Horsburgh, Lynne'
'Teat, Simon J.'
'Wei, Xian-Fu'
'Yamato, Takehiko'

_publ_section_title
;
 Iron(iii) bromide catalyzed bromination of 2-tert-butylpyrene and
 corresponding position-dependent aryl-functionalized pyrene derivatives
;
_journal_issue 12
_journal_name_full 'RSC Adv.'
_journal_page_first 8835
_journal_paper_doi 10.1039/C4RA12216J
_journal_volume 5
_journal_year 2014
_chemical_formula_sum 'C41 H36 N0 O3'
_chemical_formula_weight 576.70
_chemical_name_systematic
;
 ?
;
_space_group_IT_number 2
_symmetry_cell_setting triclinic
_symmetry_space_group_name_Hall '-P 1'
_symmetry_space_group_name_H-M 'P -1'
_atom_sites_solution_hydrogens geom
_atom_sites_solution_primary direct
_atom_sites_solution_secondary difmap
_audit_creation_method SHELXL-97
_audit_update_record
;
2013-10-10 deposited with the CCDC.
2015-01-08 downloaded from the CCDC.
;
_cell_angle_alpha 111.174(9)
_cell_angle_beta 103.142(10)
_cell_angle_gamma 102.291(7)
_cell_formula_units_Z 2
_cell_length_a 10.299(6)
_cell_length_b 12.845(7)
_cell_length_c 13.482(12)
_cell_measurement_temperature 296(2)
_cell_volume 1531.7(18)
_computing_cell_refinement 'Bruker SMART'
_computing_data_collection 'Bruker SMART'
_computing_data_reduction 'Bruker SAINT'
_computing_molecular_graphics 'SHELXL-97 (Sheldrick, 1997)'
_computing_publication_material 'SHELXL-97 (Sheldrick, 1997)'
_computing_structure_refinement 'SHELXL-97 (Sheldrick, 1997)'
_computing_structure_solution 'SHELXS-97 (Sheldrick, 1990)'
_diffrn_ambient_temperature 296(2)
_diffrn_measured_fraction_theta_full 0.963
_diffrn_measured_fraction_theta_max 0.963
_diffrn_measurement_device_type 'CCD area detector'
_diffrn_measurement_method 'phi and omega scans'
_diffrn_radiation_monochromator graphite
_diffrn_radiation_source 'fine-focus sealed tube'
_diffrn_radiation_type MoK\a
_diffrn_radiation_wavelength 0.71073
_diffrn_reflns_av_R_equivalents 0.0535
_diffrn_reflns_av_sigmaI/netI 0.0861
_diffrn_reflns_limit_h_max 11
_diffrn_reflns_limit_h_min -12
_diffrn_reflns_limit_k_max 15
_diffrn_reflns_limit_k_min -15
_diffrn_reflns_limit_l_max 16
_diffrn_reflns_limit_l_min -15
_diffrn_reflns_number 10150
_diffrn_reflns_theta_full 24.99
_diffrn_reflns_theta_max 24.99
_diffrn_reflns_theta_min 1.72
_exptl_absorpt_coefficient_mu 0.077
_exptl_absorpt_correction_T_max 0.9847
_exptl_absorpt_correction_T_min 0.9810
_exptl_absorpt_correction_type multi-scan
_exptl_absorpt_process_details sadabs
_exptl_crystal_colour colourless
_exptl_crystal_density_diffrn 1.250
_exptl_crystal_density_method 'not measured'
_exptl_crystal_description block
_exptl_crystal_F_000 612
_exptl_crystal_size_max 0.25
_exptl_crystal_size_mid 0.20
_exptl_crystal_size_min 0.20
_refine_diff_density_max 0.876
_refine_diff_density_min -0.362
_refine_diff_density_rms 0.089
_refine_ls_extinction_method none
_refine_ls_goodness_of_fit_ref 0.988
_refine_ls_hydrogen_treatment constr
_refine_ls_matrix_type full
_refine_ls_number_parameters 397
_refine_ls_number_reflns 5187
_refine_ls_number_restraints 0
_refine_ls_restrained_S_all 0.988
_refine_ls_R_factor_all 0.1347
_refine_ls_R_factor_gt 0.0911
_refine_ls_shift/su_max 0.000
_refine_ls_shift/su_mean 0.000
_refine_ls_structure_factor_coef Fsqd
_refine_ls_weighting_details 'calc w=1/[\s^2^(Fo^2^)+(0.1656P)^2^+0.0000P] where P=(Fo^2^+2Fc^2^)/3'
_refine_ls_weighting_scheme calc
_refine_ls_wR_factor_gt 0.2372
_refine_ls_wR_factor_ref 0.2649
_reflns_number_gt 3075
_reflns_number_total 5187
_reflns_threshold_expression >2sigma(I)
_cod_data_source_file c4ra12216j2.cif
_cod_data_source_block l
_cod_original_cell_volume 1531.8(19)
_cod_original_sg_symbol_H-M p-1
_cod_database_code 7219249

loop_
_symmetry_equiv_pos_as_xyz
'x, y, z'
'-x, -y, -z'

loop_
_atom_site_label
_atom_site_type_symbol
_atom_site_fract_x
_atom_site_fract_y
_atom_site_fract_z
_atom_site_U_iso_or_equiv
_atom_site_adp_type
_atom_site_occupancy
_atom_site_symmetry_multiplicity
_atom_site_calc_flag
_atom_site_refinement_flags
C37 C 0.7703(4) 0.2805(3) 0.3484(3) 0.0493(9) Uani 1 1 d .
H37 H 0.8531 0.2645 0.3434 0.059 Uiso 1 1 calc R
C35 C 0.6765(4) 0.2126(3) 0.3792(3) 0.0427(8) Uani 1 1 d .
C36 C 0.5554(4) 0.2401(3) 0.3854(3) 0.0484(9) Uani 1 1 d .
H36 H 0.4914 0.1962 0.4058 0.058 Uiso 1 1 calc R
C38 C 0.7422(4) 0.3699(3) 0.3255(3) 0.0529(9) Uani 1 1 d .
H38 H 0.8060 0.4140 0.3051 0.064 Uiso 1 1 calc R
C39 C 0.5255(4) 0.3304(3) 0.3625(3) 0.0523(9) Uani 1 1 d .
H39 H 0.4429 0.3467 0.3673 0.063 Uiso 1 1 calc R
O3 O 0.6024(3) 0.4866(2) 0.3065(2) 0.0675(8) Uani 1 1 d .
C41 C 0.6199(4) 0.3960(3) 0.3323(3) 0.0490(9) Uani 1 1 d .
C42 C 0.4816(5) 0.5198(4) 0.3163(4) 0.0887(15) Uani 1 1 d .
H42A H 0.4821 0.5842 0.2959 0.133 Uiso 1 1 calc R
H42B H 0.4826 0.5439 0.3927 0.133 Uiso 1 1 calc R
H42C H 0.3982 0.4539 0.2668 0.133 Uiso 1 1 calc R
C10 C 0.7393(4) 0.0225(3) 0.3294(3) 0.0414(8) Uani 1 1 d .
C12 C 0.7991(3) -0.0470(3) 0.4777(3) 0.0386(8) Uani 1 1 d .
C7 C 0.7582(3) 0.0419(3) 0.5499(3) 0.0395(8) Uani 1 1 d .
C11 C 0.7892(3) -0.0551(3) 0.3681(3) 0.0396(8) Uani 1 1 d .
C13 C 0.8234(4) -0.1459(3) 0.2932(3) 0.0448(8) Uani 1 1 d .
C8 C 0.7192(4) 0.1247(3) 0.5119(3) 0.0424(8) Uani 1 1 d .
H8 H 0.6985 0.1862 0.5610 0.051 Uiso 1 1 calc R
C3 C 0.8438(3) -0.1296(3) 0.5118(3) 0.0410(8) Uani 1 1 d .
C6 C 0.7667(4) 0.0491(3) 0.6580(3) 0.0416(8) Uani 1 1 d .
C9 C 0.7107(4) 0.1185(3) 0.4082(3) 0.0431(8) Uani 1 1 d .
C4 C 0.8437(4) -0.1246(3) 0.6172(3) 0.0425(8) Uani 1 1 d .
C5 C 0.8071(4) -0.0344(3) 0.6872(3) 0.0444(8) Uani 1 1 d .
H5 H 0.8100 -0.0301 0.7580 0.053 Uiso 1 1 calc R
C1 C 0.8799(4) -0.2203(3) 0.3332(3) 0.0481(9) Uani 1 1 d .
H1 H 0.9098 -0.2762 0.2862 0.058 Uiso 1 1 calc R
C17 C 0.7280(4) 0.1413(3) 0.7385(3) 0.0434(8) Uani 1 1 d .
O1 O 0.9558(3) -0.4522(2) 0.7834(2) 0.0692(8) Uani 1 1 d .
C14 C 0.7962(4) -0.1626(3) 0.1811(3) 0.0497(9) Uani 1 1 d .
H14 H 0.8191 -0.2226 0.1322 0.060 Uiso 1 1 calc R
C24 C 0.8758(4) -0.2133(3) 0.6556(3) 0.0431(8) Uani 1 1 d .
O2 O 0.6212(4) 0.4053(2) 0.9570(2) 0.0818(10) Uani 1 1 d .
C27 C 0.9249(4) -0.3788(3) 0.7353(3) 0.0507(9) Uani 1 1 d .
C2 C 0.8914(4) -0.2120(3) 0.4371(3) 0.0483(9) Uani 1 1 d .
H2 H 0.9311 -0.2610 0.4612 0.058 Uiso 1 1 calc R
C25 C 0.9604(4) -0.1792(3) 0.7661(3) 0.0468(9) Uani 1 1 d .
H25 H 1.0010 -0.0992 0.8145 0.056 Uiso 1 1 calc R
C16 C 0.7120(4) -0.0003(3) 0.2163(3) 0.0459(9) Uani 1 1 d .
H16 H 0.6756 0.0491 0.1906 0.055 Uiso 1 1 calc R
C15 C 0.7370(4) -0.0936(3) 0.1408(3) 0.0502(9) Uani 1 1 d .
C26 C 0.9852(4) -0.2596(3) 0.8049(3) 0.0529(9) Uani 1 1 d .
H26 H 1.0431 -0.2342 0.8788 0.064 Uiso 1 1 calc R
C18 C 0.5982(4) 0.1575(3) 0.7117(3) 0.0474(9) Uani 1 1 d .
H18 H 0.5309 0.1079 0.6412 0.057 Uiso 1 1 calc R
C28 C 0.8424(4) -0.4156(3) 0.6265(3) 0.0549(10) Uani 1 1 d .
H28 H 0.8028 -0.4958 0.5785 0.066 Uiso 1 1 calc R
C29 C 0.8182(4) -0.3337(3) 0.5883(3) 0.0498(9) Uani 1 1 d .
H29 H 0.7608 -0.3601 0.5141 0.060 Uiso 1 1 calc R
C22 C 0.8245(4) 0.2152(3) 0.8463(3) 0.0534(10) Uani 1 1 d .
H22 H 0.9118 0.2051 0.8676 0.064 Uiso 1 1 calc R
C31 C 0.6870(4) -0.1253(3) 0.0142(3) 0.0572(10) Uani 1 1 d .
C19 C 0.5665(4) 0.2449(3) 0.7864(3) 0.0545(10) Uani 1 1 d .
H19 H 0.4782 0.2535 0.7663 0.065 Uiso 1 1 calc R
C21 C 0.7919(5) 0.3033(3) 0.9219(3) 0.0625(11) Uani 1 1 d .
H21 H 0.8569 0.3512 0.9939 0.075 Uiso 1 1 calc R
C20 C 0.6644(5) 0.3204(3) 0.8915(3) 0.0567(10) Uani 1 1 d .
C30 C 0.8888(5) -0.5748(3) 0.7177(4) 0.0821(14) Uani 1 1 d .
H30A H 0.9194 -0.6163 0.7602 0.123 Uiso 1 1 calc R
H30B H 0.9131 -0.5989 0.6501 0.123 Uiso 1 1 calc R
H30C H 0.7885 -0.5924 0.6982 0.123 Uiso 1 1 calc R
C32 C 0.5278(5) -0.1673(5) -0.0285(4) 0.1045(18) Uani 1 1 d .
H32A H 0.4930 -0.2355 -0.0162 0.157 Uiso 1 1 calc R
H32B H 0.4945 -0.1875 -0.1077 0.157 Uiso 1 1 calc R
H32C H 0.4948 -0.1057 0.0113 0.157 Uiso 1 1 calc R
C34 C 0.7373(8) -0.2212(7) -0.0515(4) 0.157(3) Uani 1 1 d .
H34A H 0.8385 -0.1953 -0.0247 0.236 Uiso 1 1 calc R
H34B H 0.7037 -0.2386 -0.1301 0.236 Uiso 1 1 calc R
H34C H 0.7018 -0.2909 -0.0415 0.236 Uiso 1 1 calc R
C33 C 0.7354(6) -0.0199(4) -0.0089(4) 0.109(2) Uani 1 1 d .
H33A H 0.8366 0.0091 0.0170 0.164 Uiso 1 1 calc R
H33B H 0.7008 0.0409 0.0301 0.164 Uiso 1 1 calc R
H33C H 0.6998 -0.0426 -0.0885 0.164 Uiso 1 1 calc R
C40 C 0.7135(7) 0.4833(5) 1.0645(4) 0.120(2) Uani 1 1 d .
H40A H 0.6702 0.5380 1.1013 0.180 Uiso 1 1 calc R
H40B H 0.7984 0.5257 1.0591 0.180 Uiso 1 1 calc R
H40C H 0.7357 0.4400 1.1074 0.180 Uiso 1 1 calc R

loop_
_atom_site_aniso_label
_atom_site_aniso_U_11
_atom_site_aniso_U_22
_atom_site_aniso_U_33
_atom_site_aniso_U_23
_atom_site_aniso_U_13
_atom_site_aniso_U_12
C37 0.061(2) 0.052(2) 0.052(2) 0.0282(18) 0.0300(19) 0.0277(19)
C35 0.055(2) 0.0414(19) 0.0329(17) 0.0139(15) 0.0182(16) 0.0173(17)
C36 0.056(2) 0.047(2) 0.053(2) 0.0245(18) 0.0280(19) 0.0226(18)
C38 0.066(3) 0.055(2) 0.056(2) 0.034(2) 0.030(2) 0.023(2)
C39 0.056(2) 0.055(2) 0.054(2) 0.0215(19) 0.0242(19) 0.0304(19)
O3 0.091(2) 0.0598(17) 0.0731(19) 0.0397(15) 0.0331(16) 0.0399(16)
C41 0.071(3) 0.045(2) 0.040(2) 0.0215(17) 0.0205(19) 0.0281(19)
C42 0.105(4) 0.086(3) 0.105(4) 0.054(3) 0.037(3) 0.063(3)
C10 0.048(2) 0.0380(18) 0.0391(19) 0.0153(16) 0.0188(16) 0.0124(16)
C12 0.047(2) 0.0326(17) 0.0376(18) 0.0137(15) 0.0192(16) 0.0135(15)
C7 0.046(2) 0.0339(17) 0.0396(18) 0.0136(15) 0.0192(16) 0.0132(15)
C11 0.043(2) 0.0395(18) 0.0373(18) 0.0136(16) 0.0178(15) 0.0151(16)
C13 0.051(2) 0.0413(19) 0.0405(19) 0.0128(16) 0.0202(17) 0.0145(17)
C8 0.056(2) 0.0328(17) 0.0401(19) 0.0129(15) 0.0223(17) 0.0163(16)
C3 0.046(2) 0.0362(18) 0.0418(19) 0.0135(16) 0.0201(16) 0.0148(16)
C6 0.049(2) 0.0386(18) 0.0411(19) 0.0182(16) 0.0196(16) 0.0143(16)
C9 0.053(2) 0.0364(18) 0.0440(19) 0.0160(16) 0.0230(17) 0.0172(16)
C4 0.049(2) 0.0388(19) 0.0422(19) 0.0172(16) 0.0197(16) 0.0146(16)
C5 0.055(2) 0.0427(19) 0.0398(19) 0.0177(16) 0.0212(17) 0.0181(17)
C1 0.058(2) 0.046(2) 0.046(2) 0.0156(17) 0.0258(18) 0.0267(18)
C17 0.059(2) 0.0374(18) 0.0371(19) 0.0145(16) 0.0243(17) 0.0159(17)
O1 0.097(2) 0.0506(16) 0.0708(18) 0.0388(15) 0.0230(16) 0.0268(15)
C14 0.060(2) 0.051(2) 0.044(2) 0.0173(18) 0.0273(18) 0.0234(19)
C24 0.046(2) 0.045(2) 0.044(2) 0.0204(17) 0.0221(17) 0.0155(17)
O2 0.126(3) 0.0530(17) 0.0660(19) 0.0085(16) 0.0512(19) 0.0378(18)
C27 0.060(2) 0.046(2) 0.059(2) 0.030(2) 0.028(2) 0.0214(19)
C2 0.056(2) 0.045(2) 0.052(2) 0.0207(18) 0.0253(18) 0.0251(18)
C25 0.058(2) 0.0386(19) 0.043(2) 0.0156(17) 0.0189(18) 0.0134(17)
C16 0.054(2) 0.052(2) 0.0371(19) 0.0206(17) 0.0211(17) 0.0185(18)
C15 0.056(2) 0.054(2) 0.041(2) 0.0172(18) 0.0234(18) 0.0164(19)
C26 0.065(3) 0.052(2) 0.048(2) 0.0266(19) 0.0205(19) 0.020(2)
C18 0.057(2) 0.0417(19) 0.0408(19) 0.0122(16) 0.0235(18) 0.0134(18)
C28 0.068(3) 0.042(2) 0.059(2) 0.0234(19) 0.024(2) 0.0198(19)
C29 0.055(2) 0.043(2) 0.048(2) 0.0175(18) 0.0160(18) 0.0136(18)
C22 0.066(3) 0.053(2) 0.043(2) 0.0192(19) 0.0205(19) 0.023(2)
C31 0.072(3) 0.065(2) 0.036(2) 0.0192(19) 0.023(2) 0.025(2)
C19 0.063(3) 0.051(2) 0.056(2) 0.021(2) 0.032(2) 0.022(2)
C21 0.087(3) 0.057(2) 0.037(2) 0.0122(19) 0.024(2) 0.021(2)
C20 0.087(3) 0.041(2) 0.054(2) 0.0178(19) 0.042(2) 0.027(2)
C30 0.106(4) 0.048(3) 0.109(4) 0.045(3) 0.041(3) 0.032(3)
C32 0.088(4) 0.137(5) 0.055(3) 0.036(3) 0.010(3) -0.002(3)
C34 0.267(9) 0.213(7) 0.048(3) 0.053(4) 0.071(4) 0.171(7)
C33 0.143(5) 0.104(4) 0.048(3) 0.037(3) 0.014(3) -0.010(4)
C40 0.169(6) 0.079(4) 0.078(4) -0.009(3) 0.053(4) 0.039(4)

loop_
_atom_type_symbol
_atom_type_description
_atom_type_scat_dispersion_real
_atom_type_scat_dispersion_imag
_atom_type_scat_source
C C 0.0033 0.0016 'International Tables Vol C Tables 4.2.6.8 and 6.1.1.4'
H H 0.0000 0.0000 'International Tables Vol C Tables 4.2.6.8 and 6.1.1.4'
N N 0.0061 0.0033 'International Tables Vol C Tables 4.2.6.8 and 6.1.1.4'
O O 0.0106 0.0060 'International Tables Vol C Tables 4.2.6.8 and 6.1.1.4'

loop_
_geom_angle_atom_site_label_1
_geom_angle_atom_site_label_2
_geom_angle_atom_site_label_3
_geom_angle
C38 C37 C35 121.0(3)
C38 C37 H37 119.5
C35 C37 H37 119.5
C36 C35 C37 117.2(3)
C36 C35 C9 122.2(3)
C37 C35 C9 120.5(3)
C39 C36 C35 122.5(3)
C39 C36 H36 118.8
C35 C36 H36 118.8
C37 C38 C41 120.9(3)
C37 C38 H38 119.6
C41 C38 H38 119.6
C41 C39 C36 119.1(3)
C41 C39 H39 120.4
C36 C39 H39 120.4
C41 O3 C42 117.9(3)
O3 C41 C39 124.9(3)
O3 C41 C38 115.7(3)
C39 C41 C38 119.4(3)
O3 C42 H42A 109.5
O3 C42 H42B 109.5
H42A C42 H42B 109.5
O3 C42 H42C 109.5
H42A C42 H42C 109.5
H42B C42 H42C 109.5
C16 C10 C11 119.2(3)
C16 C10 C9 122.6(3)
C11 C10 C9 118.1(3)
C3 C12 C7 121.1(3)
C3 C12 C11 120.1(3)
C7 C12 C11 118.8(3)
C6 C7 C12 118.7(3)
C6 C7 C8 123.0(3)
C12 C7 C8 118.1(3)
C13 C11 C10 118.4(3)
C13 C11 C12 119.8(3)
C10 C11 C12 121.7(3)
C14 C13 C11 119.3(3)
C14 C13 C1 122.0(3)
C11 C13 C1 118.6(3)
C9 C8 C7 123.5(3)
C9 C8 H8 118.3
C7 C8 H8 118.3
C4 C3 C12 119.0(3)
C4 C3 C2 123.2(3)
C12 C3 C2 117.8(3)
C5 C6 C7 118.6(3)
C5 C6 C17 119.9(3)
C7 C6 C17 121.5(3)
C8 C9 C10 119.4(3)
C8 C9 C35 119.2(3)
C10 C9 C35 121.4(3)
C5 C4 C3 118.5(3)
C5 C4 C24 118.6(3)
C3 C4 C24 122.9(3)
C6 C5 C4 124.0(3)
C6 C5 H5 118.0
C4 C5 H5 118.0
C2 C1 C13 121.6(3)
C2 C1 H1 119.2
C13 C1 H1 119.2
C18 C17 C22 117.6(3)
C18 C17 C6 122.7(3)
C22 C17 C6 119.7(3)
C27 O1 C30 117.4(3)
C15 C14 C13 122.3(3)
C15 C14 H14 118.8
C13 C14 H14 118.8
C29 C24 C25 116.0(3)
C29 C24 C4 123.1(3)
C25 C24 C4 120.9(3)
C20 O2 C40 118.0(4)
C28 C27 O1 124.9(3)
C28 C27 C26 119.7(3)
O1 C27 C26 115.5(3)
C1 C2 C3 121.5(3)
C1 C2 H2 119.2
C3 C2 H2 119.2
C26 C25 C24 121.9(3)
C26 C25 H25 119.1
C24 C25 H25 119.1
C15 C16 C10 122.5(3)
C15 C16 H16 118.8
C10 C16 H16 118.8
C14 C15 C16 118.0(3)
C14 C15 C31 121.3(3)
C16 C15 C31 120.5(3)
C25 C26 C27 120.3(3)
C25 C26 H26 119.9
C27 C26 H26 119.9
C19 C18 C17 121.5(3)
C19 C18 H18 119.2
C17 C18 H18 119.2
C27 C28 C29 119.5(3)
C27 C28 H28 120.2
C29 C28 H28 120.2
C28 C29 C24 122.7(3)
C28 C29 H29 118.7
C24 C29 H29 118.7
C21 C22 C17 120.7(4)
C21 C22 H22 119.6
C17 C22 H22 119.6
C34 C31 C33 108.6(4)
C34 C31 C32 108.9(4)
C33 C31 C32 107.1(4)
C34 C31 C15 112.0(3)
C33 C31 C15 111.9(3)
C32 C31 C15 108.2(3)
C18 C19 C20 120.6(4)
C18 C19 H19 119.7
C20 C19 H19 119.7
C20 C21 C22 120.4(4)
C20 C21 H21 119.8
C22 C21 H21 119.8
O2 C20 C21 126.1(4)
O2 C20 C19 114.9(4)
C21 C20 C19 119.1(3)
O1 C30 H30A 109.5
O1 C30 H30B 109.5
H30A C30 H30B 109.5
O1 C30 H30C 109.5
H30A C30 H30C 109.5
H30B C30 H30C 109.5
C31 C32 H32A 109.5
C31 C32 H32B 109.5
H32A C32 H32B 109.5
C31 C32 H32C 109.5
H32A C32 H32C 109.5
H32B C32 H32C 109.5
C31 C34 H34A 109.5
C31 C34 H34B 109.5
H34A C34 H34B 109.5
C31 C34 H34C 109.5
H34A C34 H34C 109.5
H34B C34 H34C 109.5
C31 C33 H33A 109.5
C31 C33 H33B 109.5
H33A C33 H33B 109.5
C31 C33 H33C 109.5
H33A C33 H33C 109.5
H33B C33 H33C 109.5
O2 C40 H40A 109.5
O2 C40 H40B 109.5
H40A C40 H40B 109.5
O2 C40 H40C 109.5
H40A C40 H40C 109.5
H40B C40 H40C 109.5

loop_
_geom_bond_atom_site_label_1
_geom_bond_atom_site_label_2
_geom_bond_distance
C37 C38 1.362(4)
C37 C35 1.398(5)
C37 H37 0.9300
C35 C36 1.380(4)
C35 C9 1.481(4)
C36 C39 1.379(4)
C36 H36 0.9300
C38 C41 1.384(5)
C38 H38 0.9300
C39 C41 1.379(5)
C39 H39 0.9300
O3 C41 1.364(4)
O3 C42 1.417(5)
C42 H42A 0.9600
C42 H42B 0.9600
C42 H42C 0.9600
C10 C16 1.392(4)
C10 C11 1.415(4)
C10 C9 1.446(4)
C12 C3 1.419(4)
C12 C7 1.420(4)
C12 C11 1.421(4)
C7 C6 1.408(4)
C7 C8 1.427(4)
C11 C13 1.411(4)
C13 C14 1.399(5)
C13 C1 1.417(4)
C8 C9 1.352(4)
C8 H8 0.9300
C3 C4 1.399(4)
C3 C2 1.432(4)
C6 C5 1.377(4)
C6 C17 1.486(4)
C4 C5 1.391(4)
C4 C24 1.478(4)
C5 H5 0.9300
C1 C2 1.343(5)
C1 H1 0.9300
C17 C18 1.384(5)
C17 C22 1.395(5)
O1 C27 1.374(4)
O1 C30 1.411(5)
C14 C15 1.371(4)
C14 H14 0.9300
C24 C29 1.385(5)
C24 C25 1.395(5)
O2 C20 1.363(4)
O2 C40 1.388(6)
C27 C28 1.363(5)
C27 C26 1.379(5)
C2 H2 0.9300
C25 C26 1.360(4)
C25 H25 0.9300
C16 C15 1.382(4)
C16 H16 0.9300
C15 C31 1.533(5)
C26 H26 0.9300
C18 C19 1.367(4)
C18 H18 0.9300
C28 C29 1.371(4)
C28 H28 0.9300
C29 H29 0.9300
C22 C21 1.385(5)
C22 H22 0.9300
C31 C34 1.504(6)
C31 C33 1.505(6)
C31 C32 1.510(6)
C19 C20 1.381(5)
C19 H19 0.9300
C21 C20 1.373(5)
C21 H21 0.9300
C30 H30A 0.9600
C30 H30B 0.9600
C30 H30C 0.9600
C32 H32A 0.9600
C32 H32B 0.9600
C32 H32C 0.9600
C34 H34A 0.9600
C34 H34B 0.9600
C34 H34C 0.9600
C33 H33A 0.9600
C33 H33B 0.9600
C33 H33C 0.9600
C40 H40A 0.9600
C40 H40B 0.9600
C40 H40C 0.9600

loop_
_geom_torsion_atom_site_label_1
_geom_torsion_atom_site_label_2
_geom_torsion_atom_site_label_3
_geom_torsion_atom_site_label_4
_geom_torsion
C38 C37 C35 C36 0.0(5)
C38 C37 C35 C9 -177.6(3)
C37 C35 C36 C39 0.0(5)
C9 C35 C36 C39 177.6(3)
C35 C37 C38 C41 0.0(5)
C35 C36 C39 C41 -0.1(5)
C42 O3 C41 C39 3.0(5)
C42 O3 C41 C38 -177.7(3)
C36 C39 C41 O3 179.4(3)
C36 C39 C41 C38 0.1(5)
C37 C38 C41 O3 -179.4(3)
C37 C38 C41 C39 -0.1(5)
C3 C12 C7 C6 1.9(5)
C11 C12 C7 C6 179.4(3)
C3 C12 C7 C8 177.8(3)
C11 C12 C7 C8 -4.7(5)
C16 C10 C11 C13 6.6(5)
C9 C10 C11 C13 -177.2(3)
C16 C10 C11 C12 -170.5(3)
C9 C10 C11 C12 5.7(5)
C3 C12 C11 C13 0.3(5)
C7 C12 C11 C13 -177.3(3)
C3 C12 C11 C10 177.3(3)
C7 C12 C11 C10 -0.2(5)
C10 C11 C13 C14 -5.3(5)
C12 C11 C13 C14 171.8(3)
C10 C11 C13 C1 177.0(3)
C12 C11 C13 C1 -5.9(5)
C6 C7 C8 C9 180.0(3)
C12 C7 C8 C9 4.3(5)
C7 C12 C3 C4 1.7(5)
C11 C12 C3 C4 -175.8(3)
C7 C12 C3 C2 -176.4(3)
C11 C12 C3 C2 6.2(5)
C12 C7 C6 C5 -3.5(5)
C8 C7 C6 C5 -179.2(3)
C12 C7 C6 C17 178.9(3)
C8 C7 C6 C17 3.2(5)
C7 C8 C9 C10 1.3(5)
C7 C8 C9 C35 -176.8(3)
C16 C10 C9 C8 169.9(3)
C11 C10 C9 C8 -6.2(5)
C16 C10 C9 C35 -12.1(5)
C11 C10 C9 C35 171.8(3)
C36 C35 C9 C8 -57.1(5)
C37 C35 C9 C8 120.4(4)
C36 C35 C9 C10 124.9(4)
C37 C35 C9 C10 -57.7(5)
C12 C3 C4 C5 -3.5(5)
C2 C3 C4 C5 174.4(3)
C12 C3 C4 C24 174.2(3)
C2 C3 C4 C24 -7.9(5)
C7 C6 C5 C4 1.7(5)
C17 C6 C5 C4 179.3(3)
C3 C4 C5 C6 1.9(5)
C24 C4 C5 C6 -175.9(3)
C14 C13 C1 C2 -172.6(3)
C11 C13 C1 C2 5.1(5)
C5 C6 C17 C18 -122.5(4)
C7 C6 C17 C18 55.0(5)
C5 C6 C17 C22 57.1(4)
C7 C6 C17 C22 -125.4(4)
C11 C13 C14 C15 0.0(5)
C1 C13 C14 C15 177.7(3)
C5 C4 C24 C29 131.7(4)
C3 C4 C24 C29 -46.0(5)
C5 C4 C24 C25 -44.2(5)
C3 C4 C24 C25 138.1(3)
C30 O1 C27 C28 -4.9(5)
C30 O1 C27 C26 175.9(4)
C13 C1 C2 C3 1.6(6)
C4 C3 C2 C1 174.8(3)
C12 C3 C2 C1 -7.2(5)
C29 C24 C25 C26 0.3(5)
C4 C24 C25 C26 176.5(3)
C11 C10 C16 C15 -2.6(5)
C9 C10 C16 C15 -178.7(3)
C13 C14 C15 C16 4.0(5)
C13 C14 C15 C31 -170.3(3)
C10 C16 C15 C14 -2.7(5)
C10 C16 C15 C31 171.7(3)
C24 C25 C26 C27 -0.8(5)
C28 C27 C26 C25 1.3(5)
O1 C27 C26 C25 -179.4(3)
C22 C17 C18 C19 1.9(5)
C6 C17 C18 C19 -178.4(3)
O1 C27 C28 C29 179.5(3)
C26 C27 C28 C29 -1.3(5)
C27 C28 C29 C24 0.8(5)
C25 C24 C29 C28 -0.3(5)
C4 C24 C29 C28 -176.4(3)
C18 C17 C22 C21 -1.7(5)
C6 C17 C22 C21 178.6(3)
C14 C15 C31 C34 -11.6(6)
C16 C15 C31 C34 174.3(5)
C14 C15 C31 C33 -133.7(4)
C16 C15 C31 C33 52.1(5)
C14 C15 C31 C32 108.5(4)
C16 C15 C31 C32 -65.7(5)
C17 C18 C19 C20 0.3(5)
C17 C22 C21 C20 -0.8(5)
C40 O2 C20 C21 0.4(6)
C40 O2 C20 C19 179.0(4)
C22 C21 C20 O2 -178.4(3)
C22 C21 C20 C19 3.1(5)
C18 C19 C20 O2 178.5(3)
C18 C19 C20 C21 -2.9(5)
